data_2216808
loop_
_publ_author_name
'Kl\"ufers, Peter'
'Zangl, Anna'

_publ_section_title
;
 <i>trans</i>-Bis(2,2'-bipyridine)dichloridoruthenium(II)
;
_journal_coeditor_code SU2023
_journal_issue 12
_journal_name_full 'Acta Crystallographica Section E'
_journal_page_first m3088
_journal_page_last m3088
_journal_paper_doi 10.1107/S1600536807058680
_journal_volume 63
_journal_year 2007
_chemical_formula_iupac '[Ru Cl2 (C10 H8 N2)2]'
_chemical_formula_moiety 'C20 H16 Cl2 N4 Ru'
_chemical_formula_sum 'C20 H16 Cl2 N4 Ru'
_chemical_formula_weight 484.34
_chemical_name_common <i>trans</i>-[RuCl~2~(bipy)~2~]
_chemical_name_systematic
;
i>trans</i>-Bis(2,2'-bipyridine)dichloridoruthenium(II)
;
_space_group_IT_number 14
_symmetry_cell_setting monoclinic
_symmetry_space_group_name_Hall '-P 2ybc'
_symmetry_space_group_name_H-M 'P 1 21/c 1'
_atom_sites_solution_hydrogens geom
_atom_sites_solution_primary direct
_atom_sites_solution_secondary difmap
_audit_creation_method SHELXL97
_cell_angle_alpha 90.00
_cell_angle_beta 99.692(2)
_cell_angle_gamma 90.00
_cell_formula_units_Z 2
_cell_length_a 7.0047(3)
_cell_length_b 14.9489(6)
_cell_length_c 8.7301(3)
_cell_measurement_reflns_used 6762
_cell_measurement_temperature 200(2)
_cell_measurement_theta_max 27.485
_cell_measurement_theta_min 3.134
_cell_volume 901.10(6)
_computing_cell_refinement 'HKL Scalepack (Otwinowski & Minor, 1997)'
_computing_data_collection 'COLLECT (Hooft, 2004)'
_computing_data_reduction 'HKL DENZO (Otwinowski & Minor, 1997) and Scalepack'
_computing_molecular_graphics 'ORTEP-III (Burnett & Johnson, 1996)'
_computing_publication_material 'SHELXL97 (Sheldrick, 1997), PLATON (Spek, 2003)'
_computing_structure_refinement 'SHELXL97 (Sheldrick, 1997)'
_computing_structure_solution 'SIR97 (Altomare <i>et al.</i>, 1999)'
_diffrn_ambient_temperature 200(2)
_diffrn_measured_fraction_theta_full 0.996
_diffrn_measured_fraction_theta_max 0.996
_diffrn_measurement_device '95mm CCD camera on \k-goniostat'
_diffrn_measurement_device_type 'Nonius KappaCCD'
_diffrn_measurement_method '\f and \w'
_diffrn_radiation_monochromator 'MONTEL, graded multilayered X-ray optics'
_diffrn_radiation_source 'rotating anode'
_diffrn_radiation_type MoK\a
_diffrn_radiation_wavelength 0.71073
_diffrn_reflns_av_R_equivalents 0.0411
_diffrn_reflns_av_sigmaI/netI 0.0324
_diffrn_reflns_limit_h_max 8
_diffrn_reflns_limit_h_min -9
_diffrn_reflns_limit_k_max 19
_diffrn_reflns_limit_k_min -19
_diffrn_reflns_limit_l_max 11
_diffrn_reflns_limit_l_min -11
_diffrn_reflns_number 10312
_diffrn_reflns_theta_full 27.54
_diffrn_reflns_theta_max 27.54
_diffrn_reflns_theta_min 3.25
_exptl_absorpt_coefficient_mu 1.180
_exptl_absorpt_correction_T_max 0.932
_exptl_absorpt_correction_T_min 0.763
_exptl_absorpt_correction_type multi-scan
_exptl_absorpt_process_details
;
(<i>SADABS</i>; Sheldrick, 2001)
;
_exptl_crystal_colour black-violet
_exptl_crystal_density_diffrn 1.785
_exptl_crystal_density_method 'not measured'
_exptl_crystal_description platelet
_exptl_crystal_F_000 484
_exptl_crystal_size_max 0.15
_exptl_crystal_size_mid 0.10
_exptl_crystal_size_min 0.06
_refine_diff_density_max 0.532
_refine_diff_density_min -0.561
_refine_ls_extinction_method none
_refine_ls_goodness_of_fit_ref 1.057
_refine_ls_hydrogen_treatment constr
_refine_ls_matrix_type full
_refine_ls_number_parameters 125
_refine_ls_number_reflns 2067
_refine_ls_number_restraints 0
_refine_ls_restrained_S_all 1.057
_refine_ls_R_factor_all 0.0367
_refine_ls_R_factor_gt 0.0259
_refine_ls_shift/su_max 0.000
_refine_ls_shift/su_mean 0.000
_refine_ls_structure_factor_coef Fsqd
_refine_ls_weighting_details 'calc w=1/[\s^2^(Fo^2^)+(0.0150P)^2^+0.9494P] where P=(Fo^2^+2Fc^2^)/3'
_refine_ls_weighting_scheme calc
_refine_ls_wR_factor_gt 0.0537
_refine_ls_wR_factor_ref 0.0577
_reflns_number_gt 1719
_reflns_number_total 2067
_reflns_threshold_expression >2sigma(I)
_cod_data_source_file su2023.cif
_cod_data_source_block I
_cod_original_sg_symbol_H-M 'P 21/c'
_cod_database_code 2216808
_cod_database_fobs_code 2216808

loop_
_symmetry_equiv_pos_as_xyz
'x, y, z'
'-x, y+1/2, -z+1/2'
'-x, -y, -z'
'x, -y-1/2, z-1/2'

loop_
_atom_site_type_symbol
_atom_site_label
_atom_site_fract_x
_atom_site_fract_y
_atom_site_fract_z
_atom_site_U_iso_or_equiv
_atom_site_adp_type
_atom_site_calc_flag
_atom_site_refinement_flags
_atom_site_occupancy
Ru Ru 0.0000 0.0000 0.0000 0.01748(9) Uani d S 1
Cl Cl1 -0.18499(9) 0.12549(4) -0.11057(7) 0.02946(15) Uani d . 1
N N1 -0.1977(3) -0.09044(12) -0.1129(2) 0.0204(4) Uani d . 1
N N2 0.1001(3) -0.02145(12) -0.2052(2) 0.0206(4) Uani d . 1
C C1 -0.3740(3) -0.11069(15) -0.0811(3) 0.0243(5) Uani d . 1
H H1 -0.4268 -0.0741 -0.0097 0.033(3) Uiso calc R 1
C C2 -0.4811(3) -0.18208(16) -0.1476(3) 0.0290(6) Uani d . 1
H H2 -0.6049 -0.1944 -0.1218 0.033(3) Uiso calc R 1
C C3 -0.4071(4) -0.23546(17) -0.2521(3) 0.0339(6) Uani d . 1
H H3 -0.4755 -0.2869 -0.2954 0.033(3) Uiso calc R 1
C C4 -0.2302(4) -0.21242(16) -0.2925(3) 0.0319(6) Uani d . 1
H H4 -0.1772 -0.2473 -0.3661 0.033(3) Uiso calc R 1
C C5 -0.1312(3) -0.13828(15) -0.2249(3) 0.0223(5) Uani d . 1
C C6 0.0355(3) -0.09807(15) -0.2809(3) 0.0231(5) Uani d . 1
C C7 0.1040(4) -0.12659(18) -0.4124(3) 0.0307(6) Uani d . 1
H H7 0.0631 -0.1823 -0.4589 0.033(3) Uiso calc R 1
C C8 0.2319(4) -0.07363(19) -0.4754(3) 0.0344(6) Uani d . 1
H H8 0.2803 -0.0920 -0.5658 0.033(3) Uiso calc R 1
C C9 0.2882(4) 0.00714(18) -0.4039(3) 0.0333(6) Uani d . 1
H H9 0.3730 0.0460 -0.4465 0.033(3) Uiso calc R 1
C C10 0.2200(4) 0.03048(17) -0.2706(3) 0.0273(5) Uani d . 1
H H10 0.2598 0.0860 -0.2226 0.033(3) Uiso calc R 1

loop_
_atom_site_aniso_label
_atom_site_aniso_U_11
_atom_site_aniso_U_22
_atom_site_aniso_U_33
_atom_site_aniso_U_12
_atom_site_aniso_U_13
_atom_site_aniso_U_23
Ru 0.02017(14) 0.01732(13) 0.01542(13) 0.00075(10) 0.00439(9) -0.00161(10)
Cl1 0.0339(3) 0.0278(3) 0.0268(3) 0.0094(3) 0.0055(3) 0.0018(3)
N1 0.0196(10) 0.0255(10) 0.0163(9) 0.0011(8) 0.0032(8) -0.0005(8)
N2 0.0226(10) 0.0228(10) 0.0167(9) 0.0017(8) 0.0045(8) -0.0008(7)
C1 0.0246(12) 0.0245(12) 0.0242(13) 0.0042(10) 0.0053(10) 0.0006(9)
C2 0.0206(12) 0.0333(13) 0.0328(14) -0.0006(10) 0.0036(11) 0.0009(11)
C3 0.0306(14) 0.0311(13) 0.0395(16) -0.0061(11) 0.0038(12) -0.0120(12)
C4 0.0314(14) 0.0300(13) 0.0348(15) -0.0028(11) 0.0074(12) -0.0133(11)
C5 0.0233(12) 0.0233(11) 0.0203(12) 0.0022(9) 0.0036(9) -0.0036(9)
C6 0.0244(12) 0.0253(12) 0.0191(12) 0.0043(9) 0.0022(10) -0.0030(9)
C7 0.0288(13) 0.0358(14) 0.0275(13) 0.0033(11) 0.0048(11) -0.0110(11)
C8 0.0322(14) 0.0505(16) 0.0224(13) 0.0041(13) 0.0097(11) -0.0054(12)
C9 0.0319(14) 0.0431(15) 0.0279(13) 0.0002(12) 0.0136(11) 0.0069(12)
C10 0.0308(13) 0.0275(12) 0.0247(13) -0.0014(10) 0.0084(11) 0.0015(10)

loop_
_atom_type_symbol
_atom_type_description
_atom_type_scat_dispersion_real
_atom_type_scat_dispersion_imag
_atom_type_scat_source
C C 0.0033 0.0016 'International Tables Vol C Tables 4.2.6.8 and 6.1.1.4'
H H 0.0000 0.0000 'International Tables Vol C Tables 4.2.6.8 and 6.1.1.4'
Cl Cl 0.1484 0.1585 'International Tables Vol C Tables 4.2.6.8 and 6.1.1.4'
N N 0.0061 0.0033 'International Tables Vol C Tables 4.2.6.8 and 6.1.1.4'
Ru Ru -1.2594 0.8363 'International Tables Vol C Tables 4.2.6.8 and 6.1.1.4'

loop_
_geom_angle_atom_site_label_1
_geom_angle_atom_site_label_2
_geom_angle_atom_site_label_3
_geom_angle_site_symmetry_1
_geom_angle_site_symmetry_3
_geom_angle
N2 Ru N2 . 3 180.00(9)
N2 Ru N1 . . 77.38(7)
N2 Ru N1 3 . 102.62(7)
N2 Ru N1 . 3 102.62(7)
N2 Ru N1 3 3 77.38(7)
N1 Ru N1 . 3 180.00(12)
N2 Ru Cl1 . 3 89.32(5)
N2 Ru Cl1 3 3 90.68(5)
N1 Ru Cl1 . 3 87.32(5)
N1 Ru Cl1 3 3 92.68(5)
N2 Ru Cl1 . . 90.68(5)
N2 Ru Cl1 3 . 89.32(5)
N1 Ru Cl1 . . 92.68(5)
N1 Ru Cl1 3 . 87.31(5)
Cl1 Ru Cl1 3 . 180.00(3)
C1 N1 C5 . . 117.97(19)
C1 N1 Ru . . 127.93(16)
C5 N1 Ru . . 113.93(15)
C10 N2 C6 . . 117.5(2)
C10 N2 Ru . . 127.67(16)
C6 N2 Ru . . 114.84(16)
N1 C1 C2 . . 122.8(2)
N1 C1 H1 . . 118.6
C2 C1 H1 . . 118.6
C1 C2 C3 . . 119.3(2)
C1 C2 H2 . . 120.3
C3 C2 H2 . . 120.3
C2 C3 C4 . . 118.5(2)
C2 C3 H3 . . 120.8
C4 C3 H3 . . 120.8
C5 C4 C3 . . 119.6(2)
C5 C4 H4 . . 120.2
C3 C4 H4 . . 120.2
N1 C5 C4 . . 121.4(2)
N1 C5 C6 . . 114.42(19)
C4 C5 C6 . . 123.7(2)
N2 C6 C7 . . 121.9(2)
N2 C6 C5 . . 113.6(2)
C7 C6 C5 . . 123.8(2)
C8 C7 C6 . . 119.6(2)
C8 C7 H7 . . 120.2
C6 C7 H7 . . 120.2
C7 C8 C9 . . 118.4(2)
C7 C8 H8 . . 120.8
C9 C8 H8 . . 120.8
C10 C9 C8 . . 119.3(2)
C10 C9 H9 . . 120.4
C8 C9 H9 . . 120.4
N2 C10 C9 . . 123.0(2)
N2 C10 H10 . . 118.5
C9 C10 H10 . . 118.5

loop_
_geom_bond_atom_site_label_1
_geom_bond_atom_site_label_2
_geom_bond_site_symmetry_2
_geom_bond_distance
Ru N2 . 2.0560(19)
Ru N2 3 2.0560(19)
Ru N1 . 2.0632(18)
Ru N1 3 2.0632(18)
Ru Cl1 3 2.3893(6)
Ru Cl1 . 2.3893(6)
N1 C1 . 1.345(3)
N1 C5 . 1.356(3)
N2 C10 . 1.340(3)
N2 C6 . 1.361(3)
C1 C2 . 1.376(3)
C1 H1 . 0.9500
C2 C3 . 1.377(4)
C2 H2 . 0.9500
C3 C4 . 1.388(4)
C3 H3 . 0.9500
C4 C5 . 1.385(3)
C4 H4 . 0.9500
C5 C6 . 1.468(3)
C6 C7 . 1.384(3)
C7 C8 . 1.378(4)
C7 H7 . 0.9500
C8 C9 . 1.386(4)
C8 H8 . 0.9500
C9 C10 . 1.375(4)
C9 H9 . 0.9500
C10 H10 . 0.9500

loop_
_geom_hbond_atom_site_label_D
_geom_hbond_atom_site_label_H
_geom_hbond_atom_site_label_A
_geom_hbond_site_symmetry_A
_geom_hbond_distance_DH
_geom_hbond_distance_HA
_geom_hbond_distance_DA
_geom_hbond_angle_DHA
C3 H3 Cl1 2_444 0.95 2.72 3.573(3) 150

loop_
_geom_torsion_atom_site_label_1
_geom_torsion_atom_site_label_2
_geom_torsion_atom_site_label_3
_geom_torsion_atom_site_label_4
_geom_torsion_site_symmetry_1
_geom_torsion
N2 Ru N1 C1 . -163.6(2)
N2 Ru N1 C1 3 16.4(2)
Cl1 Ru N1 C1 3 106.46(19)
Cl1 Ru N1 C1 . -73.54(19)
N2 Ru N1 C5 . 21.26(15)
N2 Ru N1 C5 3 -158.74(15)
Cl1 Ru N1 C5 3 -68.65(15)
Cl1 Ru N1 C5 . 111.35(15)
N1 Ru N2 C10 . 160.5(2)
N1 Ru N2 C10 3 -19.5(2)
Cl1 Ru N2 C10 3 -112.12(19)
Cl1 Ru N2 C10 . 67.88(19)
N1 Ru N2 C6 . -19.82(15)
N1 Ru N2 C6 3 160.18(15)
Cl1 Ru N2 C6 3 67.58(15)
Cl1 Ru N2 C6 . -112.42(15)
C5 N1 C1 C2 . 5.6(3)
Ru N1 C1 C2 . -169.29(17)
N1 C1 C2 C3 . -0.4(4)
C1 C2 C3 C4 . -3.2(4)
C2 C3 C4 C5 . 1.5(4)
C1 N1 C5 C4 . -7.4(3)
Ru N1 C5 C4 . 168.23(18)
C1 N1 C5 C6 . 164.8(2)
Ru N1 C5 C6 . -19.6(2)
C3 C4 C5 N1 . 3.9(4)
C3 C4 C5 C6 . -167.5(2)
C10 N2 C6 C7 . 6.1(3)
Ru N2 C6 C7 . -173.60(18)
C10 N2 C6 C5 . -164.9(2)
Ru N2 C6 C5 . 15.4(2)
N1 C5 C6 N2 . 2.9(3)
C4 C5 C6 N2 . 174.9(2)
N1 C5 C6 C7 . -168.0(2)
C4 C5 C6 C7 . 4.0(4)
N2 C6 C7 C8 . -4.3(4)
C5 C6 C7 C8 . 165.8(2)
C6 C7 C8 C9 . 0.1(4)
C7 C8 C9 C10 . 2.0(4)
C6 N2 C10 C9 . -4.0(3)
Ru N2 C10 C9 . 175.73(18)
C8 C9 C10 N2 . 0.0(4)
